data_7214376
loop_
_publ_author_name
'Hoque, Md. Najbul'
'Das, Gopal'

_publ_section_title
;
 Hydrated anion glued capsular and non-capsular assembly of a tripodal
 host: Solid state recognition of bromide--water [Br5--(H2O)6]5&#x2212;
 and iodide--water [I2--(H2O)4]2&#x2212; clusters in cationic tripodal
 receptor
;
_journal_issue 21
_journal_name_full CrystEngComm
_journal_page_first 4447
_journal_paper_doi 10.1039/c4ce00149d
_journal_volume 16
_journal_year 2014
_chemical_formula_moiety 'C24 H34 N4 O3, 4(Br), 4(H2 O), H O'
_chemical_formula_sum 'C24 H44 Br4 N4 O8'
_chemical_formula_weight 835.22
_chemical_name_systematic
; 
 ? 
;
_space_group_IT_number 14
_symmetry_cell_setting monoclinic
_symmetry_space_group_name_Hall '-P 2ybc'
_symmetry_space_group_name_H-M 'P 1 21/c 1'
_atom_sites_solution_hydrogens geom
_atom_sites_solution_primary direct
_atom_sites_solution_secondary difmap
_audit_creation_method SHELXL-97
_cell_angle_alpha 90.00
_cell_angle_beta 104.935(2)
_cell_angle_gamma 90.00
_cell_formula_units_Z 4
_cell_length_a 12.6464(4)
_cell_length_b 11.5355(4)
_cell_length_c 24.2735(8)
_cell_measurement_temperature 298(2)
_cell_measurement_theta_max 20.58
_cell_measurement_theta_min 2.22
_cell_volume 3421.5(2)
_computing_cell_refinement 'Bruker SMART'
_computing_data_collection 'Bruker SMART'
_computing_data_reduction 'Bruker SAINT'
_computing_molecular_graphics 'Bruker SHELXTL'
_computing_publication_material 'Bruker SHELXTL'
_computing_structure_refinement 'SHELXL-97 (Sheldrick, 1997)'
_computing_structure_solution 'SHELXS-97 (Sheldrick, 1990)'
_diffrn_ambient_temperature 298(2)
_diffrn_measured_fraction_theta_full 0.991
_diffrn_measured_fraction_theta_max 0.991
_diffrn_measurement_device_type 'CCD area detector'
_diffrn_measurement_method 'phi and omega scans'
_diffrn_radiation_monochromator graphite
_diffrn_radiation_source 'fine-focus sealed tube'
_diffrn_radiation_type MoK\a
_diffrn_radiation_wavelength 0.71073
_diffrn_reflns_av_R_equivalents 0.0456
_diffrn_reflns_av_sigmaI/netI 0.0343
_diffrn_reflns_limit_h_max 13
_diffrn_reflns_limit_h_min -12
_diffrn_reflns_limit_k_max 12
_diffrn_reflns_limit_k_min -12
_diffrn_reflns_limit_l_max 25
_diffrn_reflns_limit_l_min -24
_diffrn_reflns_number 30309
_diffrn_reflns_theta_full 28.71
_diffrn_reflns_theta_max 28.71
_diffrn_reflns_theta_min 3.06
_exptl_absorpt_coefficient_mu 4.751
_exptl_absorpt_correction_T_max 0.468
_exptl_absorpt_correction_T_min 0.352
_exptl_absorpt_correction_type multi-scan
_exptl_absorpt_process_details SADBAS
_exptl_crystal_colour colorless
_exptl_crystal_density_diffrn 1.621
_exptl_crystal_density_method 'not measured'
_exptl_crystal_description block
_exptl_crystal_F_000 1676
_exptl_crystal_size_max 0.24
_exptl_crystal_size_mid 0.19
_exptl_crystal_size_min 0.16
_refine_diff_density_max 0.451
_refine_diff_density_min -0.638
_refine_diff_density_rms 0.069
_refine_ls_extinction_method none
_refine_ls_goodness_of_fit_ref 0.887
_refine_ls_hydrogen_treatment mixed
_refine_ls_matrix_type full
_refine_ls_number_parameters 404
_refine_ls_number_reflns 4315
_refine_ls_number_restraints 4
_refine_ls_restrained_S_all 0.886
_refine_ls_R_factor_all 0.0545
_refine_ls_R_factor_gt 0.0353
_refine_ls_shift/su_max 0.005
_refine_ls_shift/su_mean 0.003
_refine_ls_structure_factor_coef Fsqd
_refine_ls_weighting_details 'calc w=1/[\s^2^(Fo^2^)+(0.1000P)^2^+0.8374P] where P=(Fo^2^+2Fc^2^)/3'
_refine_ls_weighting_scheme calc
_refine_ls_wR_factor_gt 0.1029
_refine_ls_wR_factor_ref 0.1205
_reflns_number_gt 6895
_reflns_number_total 8779
_reflns_threshold_expression >2sigma(I)
_cod_data_source_file c4ce00149d2.cif
_cod_data_source_block LH4-4Br-5H2O
_cod_depositor_comments
;
The following automatic conversions were performed:

'_symmetry_cell_setting' value 'Monoclinic' changed to 'monoclinic'
according to
/usr/data/users/saulius/crontab/automatic-downloads/rss-feeds/RSC/lib/dictionaries/cif_core.dic
dictionary named 'cif_core.dic' version 2.4.2 from 2011-04-26.

Automatic conversion script
Id: cif_fix_values 2281 2013-09-26 08:29:07Z andrius 

 Adding full bibliography for 7214372--7214377.cif.
;
_cod_original_sg_symbol_H-M 'P 21/c'
_cod_database_code 7214376

loop_
_symmetry_equiv_pos_as_xyz
'x, y, z'
'-x, y+1/2, -z+1/2'
'-x, -y, -z'
'x, -y-1/2, z-1/2'

loop_
_atom_site_label
_atom_site_type_symbol
_atom_site_fract_x
_atom_site_fract_y
_atom_site_fract_z
_atom_site_U_iso_or_equiv
_atom_site_adp_type
_atom_site_occupancy
_atom_site_symmetry_multiplicity
_atom_site_calc_flag
_atom_site_refinement_flags
H5OA H 0.922(10) 0.596(11) 0.413(5) 0.19(6) Uiso 1 1 d .
Br1 Br 0.83664(5) 0.94749(5) 0.18123(2) 0.0574(2) Uani 1 1 d .
Br2 Br 0.06575(5) 0.17718(5) 0.50516(3) 0.0598(2) Uani 1 1 d .
Br3 Br 0.05031(5) 0.08102(5) 0.33550(2) 0.0554(2) Uani 1 1 d .
Br4 Br 0.27595(5) 0.50420(5) 0.52049(3) 0.0586(2) Uani 1 1 d .
N4 N 0.7744(3) 0.7830(4) 0.0701(2) 0.0509(12) Uani 1 1 d .
H4A H 0.7676 0.8356 0.0427 0.076 Uiso 1 1 calc R
H4B H 0.8188 0.7266 0.0649 0.076 Uiso 1 1 calc R
H4C H 0.8023 0.8163 0.1038 0.076 Uiso 1 1 calc R
N1 N 0.2653(4) 0.5175(3) 0.15318(18) 0.0369(11) Uani 1 1 d .
N2 N 0.7835(4) 0.1791(4) 0.0954(2) 0.0555(13) Uani 1 1 d .
H2NB H 0.8232 0.1354 0.1234 0.083 Uiso 1 1 calc R
H2NA H 0.8231 0.2395 0.0896 0.083 Uiso 1 1 calc R
H2NC H 0.7635 0.1373 0.0636 0.083 Uiso 1 1 calc R
N3 N 0.8949(3) 0.5481(4) 0.2942(2) 0.0545(12) Uani 1 1 d .
H3A H 0.9205 0.5614 0.2639 0.082 Uiso 1 1 calc R
H3B H 0.9064 0.4743 0.3047 0.082 Uiso 1 1 calc R
H3C H 0.9291 0.5939 0.3227 0.082 Uiso 1 1 calc R
C19 C 0.5040(4) 0.3007(4) 0.1415(2) 0.0396(13) Uani 1 1 d .
C6 C 0.6665(4) 0.7342(4) 0.0686(2) 0.0408(13) Uani 1 1 d .
C3 C 0.4657(4) 0.6462(4) 0.0702(2) 0.0411(13) Uani 1 1 d .
C11 C 0.5542(4) 0.6106(4) 0.2492(2) 0.0406(13) Uani 1 1 d .
C12 C 0.5988(4) 0.5403(5) 0.2951(2) 0.0474(14) Uani 1 1 d .
H17 H 0.5545 0.5060 0.3156 0.057 Uiso 1 1 calc R
C24 C 0.6058(4) 0.3404(5) 0.1693(2) 0.0506(15) Uani 1 1 d .
H8 H 0.6134 0.3948 0.1984 0.061 Uiso 1 1 calc R
C23 C 0.6965(4) 0.3001(5) 0.1545(3) 0.0516(15) Uani 1 1 d .
H12 H 0.7657 0.3264 0.1736 0.062 Uiso 1 1 calc R
C10 C 0.3666(4) 0.5689(5) 0.2505(2) 0.0476(14) Uani 1 1 d .
H10B H 0.3626 0.6021 0.2866 0.057 Uiso 1 1 calc R
H10A H 0.3862 0.4876 0.2561 0.057 Uiso 1 1 calc R
C16 C 0.6209(4) 0.6655(5) 0.2204(2) 0.0471(14) Uani 1 1 d .
H14 H 0.5903 0.7157 0.1906 0.057 Uiso 1 1 calc R
C22 C 0.6850(4) 0.2207(4) 0.1112(2) 0.0430(13) Uani 1 1 d .
C2 C 0.2816(4) 0.6607(4) 0.0812(3) 0.0479(14) Uani 1 1 d .
H2B H 0.2451 0.7005 0.0462 0.057 Uiso 1 1 calc R
H2A H 0.3076 0.7178 0.1109 0.057 Uiso 1 1 calc R
C8 C 0.5490(4) 0.5722(4) 0.0656(2) 0.0445(13) Uani 1 1 d .
H20 H 0.5371 0.4926 0.0630 0.053 Uiso 1 1 calc R
C14 C 0.7756(4) 0.5727(4) 0.2796(2) 0.0441(14) Uani 1 1 d .
C7 C 0.6498(5) 0.6166(5) 0.0647(2) 0.0478(14) Uani 1 1 d .
H21 H 0.7061 0.5673 0.0615 0.057 Uiso 1 1 calc R
C17 C 0.2374(4) 0.3917(4) 0.1558(2) 0.0457(13) Uani 1 1 d .
H5A H 0.1609 0.3794 0.1365 0.055 Uiso 1 1 calc R
H5B H 0.2490 0.3680 0.1952 0.055 Uiso 1 1 calc R
C20 C 0.4926(4) 0.2208(4) 0.0977(2) 0.0430(13) Uani 1 1 d .
H10 H 0.4236 0.1941 0.0783 0.052 Uiso 1 1 calc R
C1 C 0.2054(4) 0.5757(4) 0.0982(2) 0.0450(14) Uani 1 1 d .
H1A H 0.1815 0.5180 0.0685 0.054 Uiso 1 1 calc R
H1B H 0.1414 0.6158 0.1035 0.054 Uiso 1 1 calc R
C4 C 0.4818(4) 0.7639(4) 0.0716(2) 0.0455(14) Uani 1 1 d .
H24 H 0.4248 0.8140 0.0728 0.055 Uiso 1 1 calc R
C13 C 0.7121(4) 0.5209(5) 0.3103(2) 0.0478(14) Uani 1 1 d .
H18 H 0.7438 0.4732 0.3411 0.057 Uiso 1 1 calc R
C18 C 0.3087(4) 0.3202(4) 0.1275(3) 0.0508(15) Uani 1 1 d .
H6A H 0.2930 0.2382 0.1293 0.061 Uiso 1 1 calc R
H6B H 0.2979 0.3425 0.0879 0.061 Uiso 1 1 calc R
C21 C 0.5847(5) 0.1815(4) 0.0833(2) 0.0498(15) Uani 1 1 d .
H11 H 0.5780 0.1276 0.0541 0.060 Uiso 1 1 calc R
C15 C 0.7308(4) 0.6470(5) 0.2350(2) 0.0470(14) Uani 1 1 d .
H15 H 0.7752 0.6839 0.2153 0.056 Uiso 1 1 calc R
C9 C 0.2592(4) 0.5833(5) 0.2059(2) 0.0449(14) Uani 1 1 d .
H9B H 0.1997 0.5535 0.2203 0.054 Uiso 1 1 calc R
H9A H 0.2456 0.6647 0.1969 0.054 Uiso 1 1 calc R
C5 C 0.5834(5) 0.8076(5) 0.0711(2) 0.0493(14) Uani 1 1 d .
H23 H 0.5950 0.8872 0.0724 0.059 Uiso 1 1 calc R
O1 O 0.3697(3) 0.5920(3) 0.07292(16) 0.0495(10) Uani 1 1 d .
O2 O 0.4441(3) 0.6301(3) 0.22763(15) 0.0506(9) Uani 1 1 d .
O3 O 0.4185(3) 0.3462(3) 0.15996(15) 0.0474(9) Uani 1 1 d .
O4 O 0.8664(5) 0.1170(5) 0.5634(3) 0.0803(15) Uani 1 1 d .
O5 O 0.9897(5) 0.6205(5) 0.4066(2) 0.0764(14) Uani 1 1 d .
O6 O 0.1035(4) 0.8196(4) 0.1687(4) 0.108(2) Uani 1 1 d D
O7 O 0.9324(6) 0.4007(6) 0.4390(3) 0.1048(18) Uani 1 1 d D
O8 O 1.0024(6) 0.2901(6) 0.2063(3) 0.1047(19) Uani 1 1 d D
H50 H 0.331(3) 0.518(3) 0.1548(15) 0.000(10) Uiso 1 1 d .
H5OB H 0.960(9) 0.667(10) 0.429(5) 0.14(5) Uiso 1 1 d .
H4OB H 0.889(7) 0.071(7) 0.587(3) 0.09(3) Uiso 1 1 d .
H8OB H 1.02(2) 0.359(12) 0.227(11) 0.52(18) Uiso 1 1 d D
H8OA H 0.966(10) 0.272(11) 0.232(5) 0.18(6) Uiso 1 1 d .
H6O H 0.081(7) 0.787(7) 0.196(3) 0.12(4) Uiso 1 1 d D
H7OB H 0.924(8) 0.355(7) 0.406(2) 0.14(4) Uiso 1 1 d D
H7OA H 0.996(11) 0.362(19) 0.458(9) 0.47(15) Uiso 1 1 d D
H4OA H 0.935(6) 0.140(7) 0.571(3) 0.10(3) Uiso 1 1 d .

loop_
_atom_site_aniso_label
_atom_site_aniso_U_11
_atom_site_aniso_U_22
_atom_site_aniso_U_33
_atom_site_aniso_U_23
_atom_site_aniso_U_13
_atom_site_aniso_U_12
Br1 0.0594(4) 0.0607(4) 0.0518(4) -0.0035(3) 0.0138(3) 0.0010(3)
Br2 0.0562(4) 0.0645(4) 0.0638(4) 0.0100(3) 0.0247(3) 0.0009(3)
Br3 0.0451(4) 0.0677(4) 0.0556(4) -0.0041(3) 0.0170(3) -0.0011(3)
Br4 0.0654(5) 0.0510(4) 0.0599(4) -0.0004(3) 0.0172(3) -0.0037(3)
N4 0.042(3) 0.059(3) 0.055(3) -0.004(2) 0.020(2) -0.001(2)
N1 0.014(3) 0.048(3) 0.049(3) 0.007(2) 0.009(2) 0.0050(19)
N2 0.056(3) 0.055(3) 0.062(3) 0.004(2) 0.027(3) 0.011(2)
N3 0.036(3) 0.068(3) 0.059(3) -0.001(3) 0.010(2) 0.006(2)
C19 0.040(4) 0.037(3) 0.043(3) 0.002(2) 0.014(3) 0.006(2)
C6 0.035(3) 0.048(3) 0.043(3) 0.001(2) 0.015(3) 0.000(3)
C3 0.037(3) 0.053(3) 0.033(3) 0.008(2) 0.009(2) 0.006(3)
C11 0.030(3) 0.050(3) 0.043(3) -0.010(3) 0.011(3) -0.005(2)
C12 0.039(4) 0.065(3) 0.041(3) 0.002(3) 0.015(3) -0.003(3)
C24 0.037(4) 0.052(3) 0.059(4) -0.020(3) 0.006(3) 0.001(3)
C23 0.030(3) 0.057(3) 0.065(4) -0.009(3) 0.008(3) -0.004(3)
C10 0.029(3) 0.072(4) 0.044(3) -0.001(3) 0.013(3) 0.002(3)
C16 0.035(4) 0.059(3) 0.047(3) 0.004(3) 0.008(3) 0.004(3)
C22 0.040(4) 0.040(3) 0.055(4) 0.004(3) 0.022(3) 0.009(3)
C2 0.036(3) 0.049(3) 0.059(4) 0.011(3) 0.012(3) 0.006(2)
C8 0.039(4) 0.046(3) 0.051(3) 0.001(3) 0.015(3) -0.002(3)
C14 0.033(3) 0.052(3) 0.047(3) -0.013(3) 0.012(3) -0.001(3)
C7 0.046(4) 0.053(3) 0.047(3) 0.002(3) 0.016(3) 0.013(3)
C17 0.035(3) 0.045(3) 0.057(4) 0.005(3) 0.012(3) -0.003(2)
C20 0.035(3) 0.043(3) 0.048(3) 0.000(3) 0.005(3) 0.003(2)
C1 0.033(3) 0.048(3) 0.051(3) 0.003(3) 0.004(3) 0.006(2)
C4 0.036(3) 0.043(3) 0.059(4) 0.011(3) 0.016(3) 0.013(2)
C13 0.038(4) 0.063(3) 0.041(3) 0.003(3) 0.008(3) 0.007(3)
C18 0.034(3) 0.045(3) 0.073(4) 0.003(3) 0.014(3) -0.001(2)
C21 0.046(4) 0.047(3) 0.054(4) -0.013(3) 0.010(3) 0.001(3)
C15 0.036(4) 0.057(3) 0.050(4) 0.000(3) 0.015(3) -0.005(3)
C9 0.024(3) 0.063(3) 0.053(3) -0.007(3) 0.020(3) 0.006(2)
C5 0.049(4) 0.043(3) 0.060(4) 0.010(3) 0.023(3) 0.001(3)
O1 0.040(2) 0.047(2) 0.068(3) 0.0032(18) 0.026(2) -0.0021(18)
O2 0.026(2) 0.071(2) 0.055(2) 0.007(2) 0.0106(18) -0.0014(18)
O3 0.031(2) 0.052(2) 0.058(2) -0.0062(18) 0.0103(19) 0.0043(16)
O4 0.074(4) 0.073(3) 0.104(4) 0.015(3) 0.040(3) 0.013(3)
O5 0.079(4) 0.083(3) 0.066(3) -0.016(3) 0.018(3) -0.012(3)
O6 0.068(4) 0.064(3) 0.200(7) 0.001(4) 0.051(4) 0.005(2)
O7 0.104(5) 0.114(4) 0.109(5) 0.036(4) 0.050(4) 0.036(4)
O8 0.117(5) 0.094(4) 0.098(4) -0.002(3) 0.018(4) 0.021(4)

loop_
_atom_type_symbol
_atom_type_description
_atom_type_scat_dispersion_real
_atom_type_scat_dispersion_imag
_atom_type_scat_source
C C 0.0033 0.0016 'International Tables Vol C Tables 4.2.6.8 and 6.1.1.4'
H H 0.0000 0.0000 'International Tables Vol C Tables 4.2.6.8 and 6.1.1.4'
N N 0.0061 0.0033 'International Tables Vol C Tables 4.2.6.8 and 6.1.1.4'
O O 0.0106 0.0060 'International Tables Vol C Tables 4.2.6.8 and 6.1.1.4'
Br Br -0.2901 2.4595 'International Tables Vol C Tables 4.2.6.8 and 6.1.1.4'

loop_
_geom_angle_atom_site_label_1
_geom_angle_atom_site_label_2
_geom_angle_atom_site_label_3
_geom_angle
C17 N1 C9 112.8(4)
C17 N1 C1 113.4(4)
C9 N1 C1 113.7(4)
C24 C19 O3 115.4(5)
C24 C19 C20 120.0(5)
O3 C19 C20 124.6(5)
C5 C6 C7 120.7(5)
C5 C6 N4 118.9(5)
C7 C6 N4 120.4(5)
C4 C3 O1 125.0(5)
C4 C3 C8 120.1(5)
O1 C3 C8 114.9(4)
O2 C11 C12 124.7(5)
O2 C11 C16 115.1(5)
C12 C11 C16 120.2(5)
C11 C12 C13 119.1(5)
C23 C24 C19 120.0(5)
C24 C23 C22 119.9(5)
O2 C10 C9 104.4(4)
C15 C16 C11 120.8(5)
C21 C22 C23 120.5(5)
C21 C22 N2 120.4(5)
C23 C22 N2 119.1(5)
O1 C2 C1 104.8(4)
C7 C8 C3 119.9(5)
C13 C14 C15 121.2(5)
C13 C14 N3 119.3(5)
C15 C14 N3 119.5(5)
C6 C7 C8 119.5(5)
N1 C17 C18 109.6(4)
C21 C20 C19 119.1(5)
C2 C1 N1 108.8(4)
C3 C4 C5 119.5(5)
C14 C13 C12 119.3(5)
O3 C18 C17 104.0(4)
C22 C21 C20 120.5(5)
C16 C15 C14 119.2(5)
N1 C9 C10 108.6(4)
C6 C5 C4 120.2(5)
C3 O1 C2 119.0(4)
C11 O2 C10 120.0(4)
C19 O3 C18 118.0(4)

loop_
_geom_bond_atom_site_label_1
_geom_bond_atom_site_label_2
_geom_bond_distance
N4 C6 1.468(6)
N1 C17 1.498(6)
N1 C9 1.507(6)
N1 C1 1.510(7)
N2 C22 1.475(6)
N3 C14 1.485(7)
C19 C24 1.370(7)
C19 O3 1.377(6)
C19 C20 1.386(7)
C6 C5 1.362(7)
C6 C7 1.372(7)
C3 C4 1.372(7)
C3 O1 1.382(6)
C3 C8 1.383(7)
C11 O2 1.373(6)
C11 C12 1.375(7)
C11 C16 1.380(7)
C12 C13 1.403(7)
C24 C23 1.370(7)
C23 C22 1.372(8)
C10 O2 1.430(6)
C10 C9 1.512(7)
C16 C15 1.360(7)
C22 C21 1.353(7)
C2 O1 1.423(6)
C2 C1 1.506(7)
C8 C7 1.379(7)
C14 C13 1.367(8)
C14 C15 1.381(7)
C17 C18 1.512(7)
C20 C21 1.377(7)
C4 C5 1.383(7)
C18 O3 1.440(6)
